data_9000150
loop_
_publ_author_name
'Merkle, A. B.'
'Slaughter, M.'

_publ_section_title
;
 The crystal structure of heulandite (Ca,Na2)[Al2Si7O18].6H2O
;
_journal_name_full 'American Mineralogist'
_journal_page_first 273
_journal_page_last 276
_journal_volume 52
_journal_year 1967
_chemical_formula_sum 'Al1.602 Ca H11.333 O16.002 Si4.398'
_chemical_name_mineral Heulandite-Ca
_space_group_IT_number 8
_symmetry_space_group_name_Hall 'C -2y'
_symmetry_space_group_name_H-M 'C 1 m 1'
_cell_angle_alpha 90
_cell_angle_beta 116.33
_cell_angle_gamma 90
_cell_formula_units_Z 6
_cell_length_a 17.73
_cell_length_b 17.82
_cell_length_c 7.43
_cell_volume 2103.955
_database_code_amcsd 0000154
_exptl_crystal_density_diffrn 2.246
_cod_original_formula_sum 'Ca (Si4.398 Al1.602) O16.002 H11.333'
_cod_database_code 9000150

loop_
_space_group_symop_operation_xyz
x,y,z
1/2+x,1/2+y,z
x,-y,z
1/2+x,1/2-y,z

loop_
_atom_site_label
_atom_site_fract_x
_atom_site_fract_y
_atom_site_fract_z
_atom_site_occupancy
_atom_site_type_symbol
_atom_site_attached_hydrogens
Ca1 0.14700 0.00000 0.81100 1.00000 Ca 0
Ca2 0.43500 0.00000 0.14700 1.00000 Ca 0
Ca3 0.24200 0.50000 0.30000 1.00000 Ca 0
Si1 0.10900 0.16800 0.40500 0.73300 Si 0
Al1 0.10900 0.16800 0.40500 0.26700 Al 0
Si2 0.00200 0.09300 0.00000 0.73300 Si 0
Al2 0.00200 0.09300 0.00000 0.26700 Al 0
Si3 0.08000 0.18400 0.78200 0.73300 Si 0
Al3 0.08000 0.18400 0.78200 0.26700 Al 0
Si4 0.34200 0.30400 0.90900 0.73300 Si 0
Al4 0.34200 0.30400 0.90900 0.26700 Al 0
Si5 0.28700 0.21600 0.50000 0.73300 Si 0
Al5 0.28700 0.21600 0.50000 0.26700 Al 0
Si6 0.49500 0.19800 0.21600 0.73300 Si 0
Al6 0.49500 0.19800 0.21600 0.26700 Al 0
Si7 0.46800 0.17300 0.59300 0.73300 Si 0
Al7 0.46800 0.17300 0.59300 0.26700 Al 0
Si8 0.21600 0.30200 0.08600 0.73300 Si 0
Al8 0.21600 0.30200 0.08600 0.26700 Al 0
Si9 0.07200 0.41500 0.00000 0.73300 Si 0
Al9 0.07200 0.41500 0.00000 0.26700 Al 0
O1 0.98300 0.00000 0.94700 1.00000 O 0
O2 0.06100 0.13000 0.90000 1.00000 O 0
O3 0.10200 0.14300 0.60500 1.00000 O 0
O4 0.04400 0.12200 0.23500 1.00000 O 0
O5 0.29200 0.33800 0.01800 1.00000 O 0
O6 0.21100 0.16700 0.42800 1.00000 O 0
O7 0.14200 0.25600 0.94300 1.00000 O 0
O8 0.29500 0.25900 0.67900 1.00000 O 0
O9 0.08400 0.24700 0.31400 1.00000 O 0
O10 0.27900 0.28300 0.31300 1.00000 O 0
O11 0.37000 0.15100 0.55900 1.00000 O 0
O12 0.02300 0.40400 0.75300 1.00000 O 0
O13 0.08100 0.50000 0.04400 1.00000 O 0
O14 0.46300 0.16200 0.36200 1.00000 O 0
O15 0.49200 0.26300 0.66300 1.00000 O 0
O16 0.40400 0.37600 0.90600 1.00000 O 0
O17 0.02000 0.38000 0.11700 1.00000 O 0
O18 0.17000 0.38300 0.10900 1.00000 O 0
O19 0.40700 0.23300 0.05500 1.00000 O 0
Wat1 0.00600 0.00000 0.52800 0.66700 O 2
Wat2 0.29400 0.50000 0.03800 0.66700 O 2
Wat3 0.29600 0.50000 0.76700 0.66700 O 2
Wat4 0.06500 0.50000 0.51800 0.66700 O 2
Wat5 0.38600 0.00000 0.77200 0.66700 O 2
Wat6 0.20900 0.00000 0.60100 0.66700 O 2
Wat7 0.25600 0.13700 0.00500 0.66700 O 2
Wat8 0.21100 0.42300 0.50900 0.66700 O 2
Wat9 0.36000 0.42400 0.46900 0.66700 O 2
Wat10 0.38900 0.00000 0.40400 0.66700 O 2
Wat11 0.37900 0.00000 0.29100 0.66700 O 2
Wat12 0.20800 0.00000 0.45000 0.66700 O 2
Wat13 0.37500 0.00000 0.52000 0.66700 O 2
Wat14 0.22200 0.17200 0.10900 0.66700 O 2

loop_
_cod_changelog_entry_id
_cod_changelog_entry_author
_cod_changelog_entry_date
_cod_changelog_entry_text
1
;cod-tools version 3.8.0
Id: cif_guess_AMCSD_atom_types 9581 2023-05-17 12:35:41Z saulius
;
2023-05-18T11:26:02+03:00
;Derived atom types and hydrogen counts
from atom names that follow the AMCSD naming convention
(Wat == water, O-H == hydroxyl).
;

loop_
_cod_related_entry_id
_cod_related_entry_database
_cod_related_entry_code
1 AMCSD 0000154
2 Wikidata Q3785391
3 Wikidata Q1466985
4 Wikidata Q15889510
